data_4025799
loop_
_publ_author_name
'Emmanuelle Dr\`ege'
'Ana\"is Guillaume'
'Nadjia Boukhedimi'
'J\'er\^ome Marrot'
'Claire Troufflard'
'Marie-Elise Tran Huu-Dau'
'Delphine Joseph'
'Sandrine Delarue-Cochin'

_publ_section_title
;
 A Facile and Stereocontrolled Synthesis of \g-Substituted
 \g-Fluoroglutamates by Conjugate Addition: Conflicting Effect between
 Fluorinated Enaminoester and Hinderered Michael Acceptor
;
_journal_name_full 'Journal of Organic Chemistry'
_journal_page_first 7596
_journal_page_last 7604
_journal_paper_doi 10.1021/jo101417c
_journal_volume 75
_journal_year 2010
_chemical_formula_sum 'C19 H30 F N O7 S2'
_chemical_formula_weight 467.56
_chemical_name_systematic
; 
 ? 
;
_space_group_IT_number 4
_symmetry_cell_setting monoclinic
_symmetry_space_group_name_Hall 'P 2yb'
_symmetry_space_group_name_H-M 'P 1 21 1'
_atom_sites_solution_hydrogens geom
_atom_sites_solution_primary direct
_atom_sites_solution_secondary difmap
_audit_creation_method SHELXL-97
_cell_angle_alpha 90.00
_cell_angle_beta 110.400(2)
_cell_angle_gamma 90.00
_cell_formula_units_Z 2
_cell_length_a 10.6747(3)
_cell_length_b 9.6224(3)
_cell_length_c 11.8546(4)
_cell_measurement_reflns_used 9975
_cell_measurement_temperature 100(2)
_cell_measurement_theta_max 29.70
_cell_measurement_theta_min 2.80
_cell_volume 1141.29(6)
_computing_cell_refinement 'Bruker SAINT'
_computing_data_collection 'Bruker APEX2'
_computing_data_reduction 'Bruker SAINT'
_computing_molecular_graphics 'Bruker SHELXTL'
_computing_publication_material 'Bruker SHELXTL'
_computing_structure_refinement 'SHELXL-97 (Sheldrick, 1997)'
_computing_structure_solution 'SHELXS-97 (Sheldrick, 1990)'
_diffrn_ambient_temperature 100(2)
_diffrn_detector_area_resol_mean 512x512
_diffrn_measured_fraction_theta_full 0.989
_diffrn_measured_fraction_theta_max 0.989
_diffrn_measurement_device_type 'Bruker APEX-II CCD'
_diffrn_measurement_method '\f and \w scans'
_diffrn_radiation_monochromator graphite
_diffrn_radiation_source 'fine-focus sealed tube'
_diffrn_radiation_type MoK\a
_diffrn_radiation_wavelength 0.71073
_diffrn_reflns_av_R_equivalents 0.0351
_diffrn_reflns_av_sigmaI/netI 0.0328
_diffrn_reflns_limit_h_max 15
_diffrn_reflns_limit_h_min -15
_diffrn_reflns_limit_k_max 13
_diffrn_reflns_limit_k_min -13
_diffrn_reflns_limit_l_max 16
_diffrn_reflns_limit_l_min -16
_diffrn_reflns_number 28302
_diffrn_reflns_theta_full 30.18
_diffrn_reflns_theta_max 30.18
_diffrn_reflns_theta_min 1.83
_diffrn_standards_number 0
_exptl_absorpt_coefficient_mu 0.280
_exptl_absorpt_correction_T_max 0.9332
_exptl_absorpt_correction_T_min 0.8961
_exptl_absorpt_correction_type multi-scan
_exptl_absorpt_process_details 'SADABS (Sheldrick, V2.10)'
_exptl_crystal_colour white
_exptl_crystal_density_diffrn 1.361
_exptl_crystal_density_method 'not measured'
_exptl_crystal_description parallelepiped
_exptl_crystal_F_000 496
_exptl_crystal_size_max 0.40
_exptl_crystal_size_mid 0.30
_exptl_crystal_size_min 0.25
_refine_diff_density_max 1.340
_refine_diff_density_min -1.734
_refine_diff_density_rms 0.182
_refine_ls_abs_structure_details 'Flack H D (1983), Acta Cryst. A39, 876-881'
_refine_ls_abs_structure_Flack 0.0(2)
_refine_ls_extinction_method none
_refine_ls_goodness_of_fit_ref 1.027
_refine_ls_hydrogen_treatment constr
_refine_ls_matrix_type full
_refine_ls_number_parameters 260
_refine_ls_number_reflns 6669
_refine_ls_number_restraints 4
_refine_ls_restrained_S_all 1.027
_refine_ls_R_factor_all 0.1174
_refine_ls_R_factor_gt 0.1021
_refine_ls_shift/su_max 0.001
_refine_ls_shift/su_mean 0.000
_refine_ls_structure_factor_coef Fsqd
_refine_ls_weighting_details 'calc w=1/[\s^2^(Fo^2^)+(0.1296P)^2^+8.7961P] where P=(Fo^2^+2Fc^2^)/3'
_refine_ls_weighting_scheme calc
_refine_ls_wR_factor_gt 0.2312
_refine_ls_wR_factor_ref 0.2498
_reflns_number_gt 5866
_reflns_number_total 6669
_reflns_threshold_expression >2sigma(I)
_cod_data_source_file jo101417c_si_002_2.cif
_cod_data_source_block 7
_cod_depositor_comments
;
The following automatic conversions were performed:

'_symmetry_cell_setting' value 'Monoclinic' changed to 'monoclinic'
according to the built-in table from CIF Core dictionary named
'cif_core.dic' version 2.4.1 from 2010-06-29.

Automatic conversion script
Id: cif_fix_values 1646 2011-03-28 12:23:43Z adriana 
;
_cod_database_code 4025799

loop_
_symmetry_equiv_pos_as_xyz
'x, y, z'
'-x, y+1/2, -z'

loop_
_atom_site_label
_atom_site_type_symbol
_atom_site_fract_x
_atom_site_fract_y
_atom_site_fract_z
_atom_site_U_iso_or_equiv
_atom_site_adp_type
_atom_site_occupancy
_atom_site_symmetry_multiplicity
_atom_site_calc_flag
_atom_site_refinement_flags
_atom_site_disorder_assembly
_atom_site_disorder_group
S1 S 0.95950(10) 0.33306(14) 0.18799(12) 0.0755(2) Uani 1 1 d D . .
S2 S 0.95009(10) 0.59479(14) 0.05283(12) 0.0755(2) Uani 1 1 d D . .
F1 F 0.86443(15) 0.5920(2) 0.27206(17) 0.0344(4) Uani 1 1 d . . .
O1 O 0.5015(3) 0.2787(3) 0.2536(3) 0.0549(9) Uani 1 1 d . . .
O2 O 0.4388(2) 0.4364(3) 0.3621(3) 0.0462(7) Uani 1 1 d . . .
O3 O 0.7388(2) 0.7862(3) 0.1390(2) 0.0335(6) Uani 1 1 d . . .
O4 O 0.5874(2) 0.6465(3) 0.0096(2) 0.0440(7) Uani 1 1 d . . .
O5 O 0.7493(2) 0.4327(2) 0.46159(19) 0.0279(5) Uani 1 1 d . . .
O6 O 0.7884(4) 0.6451(3) 0.5461(3) 0.0678(12) Uani 1 1 d . . .
O7 O 0.4986(2) 0.7748(3) 0.2393(2) 0.0404(7) Uani 1 1 d . . .
N1 N 0.6421(2) 0.6126(2) 0.3517(2) 0.0234(5) Uani 1 1 d . . .
C1 C 1.1145(4) 0.4122(6) 0.2568(4) 0.0663(9) Uani 1 1 d D . .
H1A H 1.1154 0.4781 0.3212 0.080 Uiso 1 1 calc R . .
H1B H 1.1888 0.3448 0.2869 0.080 Uiso 1 1 calc R . .
C2 C 1.1100(5) 0.4804(5) 0.1470(4) 0.0652(11) Uani 1 1 d D . .
H2A H 1.1212 0.4076 0.0922 0.078 Uiso 1 1 calc R . .
H2B H 1.1893 0.5416 0.1671 0.078 Uiso 1 1 calc R . .
C3 C 0.8470(3) 0.4669(4) 0.0935(3) 0.0458(8) Uani 1 1 d . . .
C4 C 0.7685(3) 0.5404(4) 0.1680(3) 0.0325(7) Uani 1 1 d . . .
C5 C 0.6861(3) 0.6650(4) 0.0939(3) 0.0343(7) Uani 1 1 d . . .
C6 C 0.6610(3) 0.9072(4) 0.0762(3) 0.0383(9) Uani 1 1 d . . .
H6A H 0.5683 0.9014 0.0759 0.046 Uiso 1 1 calc R . .
H6B H 0.6579 0.9096 -0.0082 0.046 Uiso 1 1 calc R . .
C7 C 0.7277(4) 1.0353(4) 0.1412(5) 0.0642(13) Uani 1 1 d . . .
H7A H 0.7372 1.0282 0.2263 0.096 Uiso 1 1 calc R . .
H7B H 0.6733 1.1168 0.1055 0.096 Uiso 1 1 calc R . .
H7C H 0.8162 1.0447 0.1345 0.096 Uiso 1 1 calc R . .
C8 C 0.6781(3) 0.4422(3) 0.2026(3) 0.0310(7) Uani 1 1 d . . .
H8A H 0.7345 0.3749 0.2618 0.037 Uiso 1 1 calc R . .
H8B H 0.6251 0.3891 0.1302 0.037 Uiso 1 1 calc R . .
C9 C 0.5814(3) 0.5099(3) 0.2562(3) 0.0260(6) Uani 1 1 d . . .
H9 H 0.5149 0.5622 0.1889 0.031 Uiso 1 1 calc R . .
C10 C 0.5005(3) 0.4049(3) 0.3002(3) 0.0333(8) Uani 1 1 d . . .
C11 C 0.4237(4) 0.1743(5) 0.2864(7) 0.098(2) Uani 1 1 d . . .
H11A H 0.4418 0.1785 0.3733 0.147 Uiso 1 1 calc R . .
H11B H 0.4479 0.0822 0.2652 0.147 Uiso 1 1 calc R . .
H11C H 0.3284 0.1912 0.2430 0.147 Uiso 1 1 calc R . .
C12 C 0.5927(3) 0.7510(3) 0.3295(3) 0.0332(7) Uani 1 1 d . . .
C13 C 0.6581(5) 0.8615(5) 0.4171(5) 0.0652(11) Uani 1 1 d . . .
H13A H 0.6185 0.9516 0.3856 0.098 Uiso 1 1 calc R . .
H13B H 0.7539 0.8632 0.4301 0.098 Uiso 1 1 calc R . .
H13C H 0.6452 0.8429 0.4936 0.098 Uiso 1 1 calc R . .
C14 C 0.7539(5) 0.3933(6) -0.0205(4) 0.0663(9) Uani 1 1 d . . .
H14A H 0.7026 0.3211 0.0025 0.099 Uiso 1 1 calc R . .
H14B H 0.8076 0.3508 -0.0636 0.099 Uiso 1 1 calc R . .
H14C H 0.6924 0.4613 -0.0729 0.099 Uiso 1 1 calc R . .
C15 C 0.7330(3) 0.5693(3) 0.4637(2) 0.0279(6) Uani 1 1 d . . .
C16 C 0.8473(3) 0.3553(3) 0.5630(3) 0.0299(7) Uani 1 1 d . . .
C17 C 0.8154(5) 0.3726(6) 0.6747(4) 0.0917(14) Uani 1 1 d . . .
H17A H 0.8242 0.4707 0.6983 0.138 Uiso 1 1 calc R . .
H17B H 0.8774 0.3167 0.7393 0.138 Uiso 1 1 calc R . .
H17C H 0.7236 0.3417 0.6600 0.138 Uiso 1 1 calc R . .
C18 C 0.9869(4) 0.4062(6) 0.5761(5) 0.0643(15) Uani 1 1 d . . .
H18A H 0.9988 0.4015 0.4979 0.096 Uiso 1 1 calc R . .
H18B H 1.0538 0.3474 0.6341 0.096 Uiso 1 1 calc R . .
H18C H 0.9979 0.5025 0.6049 0.096 Uiso 1 1 calc R . .
C19 C 0.8342(5) 0.2099(4) 0.5181(5) 0.0679(16) Uani 1 1 d . . .
H19A H 0.7432 0.1766 0.5038 0.102 Uiso 1 1 calc R . .
H19B H 0.8982 0.1506 0.5782 0.102 Uiso 1 1 calc R . .
H19C H 0.8525 0.2066 0.4427 0.102 Uiso 1 1 calc R . .

loop_
_atom_site_aniso_label
_atom_site_aniso_U_11
_atom_site_aniso_U_22
_atom_site_aniso_U_33
_atom_site_aniso_U_23
_atom_site_aniso_U_13
_atom_site_aniso_U_12
S1 0.0493(2) 0.0912(4) 0.1032(4) -0.0673(3) 0.0481(2) -0.0303(3)
S2 0.0493(2) 0.0912(4) 0.1032(4) -0.0673(3) 0.0481(2) -0.0303(3)
F1 0.0168(6) 0.0422(9) 0.0418(8) -0.0270(7) 0.0072(6) -0.0056(7)
O1 0.0376(11) 0.0270(11) 0.099(2) -0.0198(13) 0.0226(12) -0.0102(10)
O2 0.0310(9) 0.0333(12) 0.0813(15) 0.0017(12) 0.0283(9) -0.0066(9)
O3 0.0240(8) 0.0406(11) 0.0336(9) -0.0146(9) 0.0073(7) -0.0121(9)
O4 0.0399(11) 0.0599(14) 0.0274(9) -0.0169(10) 0.0058(9) -0.0267(11)
O5 0.0271(8) 0.0186(8) 0.0375(9) -0.0079(8) 0.0106(7) -0.0020(7)
O6 0.121(3) 0.0265(12) 0.0355(13) -0.0082(11) 0.0010(16) 0.0130(16)
O7 0.0269(9) 0.0438(13) 0.0483(12) 0.0045(11) 0.0105(9) 0.0130(10)
N1 0.0259(8) 0.0195(9) 0.0269(9) -0.0065(8) 0.0119(7) -0.0006(8)
C1 0.0615(14) 0.0706(19) 0.0768(16) -0.0370(15) 0.0366(12) -0.0193(15)
C2 0.0641(18) 0.0508(16) 0.073(2) -0.0173(15) 0.0148(16) 0.0115(15)
C3 0.0348(11) 0.0575(18) 0.0563(14) -0.0377(13) 0.0299(10) -0.0253(13)
C4 0.0163(9) 0.0464(15) 0.0316(11) -0.0267(11) 0.0045(8) -0.0085(10)
C5 0.0385(11) 0.0377(14) 0.0354(11) -0.0179(11) 0.0237(9) -0.0216(11)
C6 0.0337(13) 0.0467(18) 0.0362(13) 0.0108(14) 0.0144(10) -0.0002(14)
C7 0.0563(19) 0.0415(16) 0.071(3) 0.0205(17) -0.0084(19) -0.0350(14)
C8 0.0218(11) 0.0353(14) 0.0308(12) -0.0180(11) 0.0027(9) -0.0085(11)
C9 0.0219(9) 0.0232(11) 0.0360(12) -0.0064(10) 0.0140(8) -0.0104(9)
C10 0.0195(9) 0.0258(13) 0.0577(16) -0.0072(13) 0.0176(10) -0.0093(10)
C11 0.0425(17) 0.0275(17) 0.231(6) -0.009(3) 0.056(3) -0.0215(15)
C12 0.0472(12) 0.0244(13) 0.0414(12) 0.0009(10) 0.0323(9) -0.0024(11)
C13 0.0641(18) 0.0508(16) 0.073(2) -0.0173(15) 0.0148(16) 0.0115(15)
C14 0.0615(14) 0.0706(19) 0.0768(16) -0.0370(15) 0.0366(12) -0.0193(15)
C15 0.0432(12) 0.0214(12) 0.0258(10) -0.0013(9) 0.0207(8) 0.0010(11)
C16 0.0390(12) 0.0257(13) 0.0288(11) -0.0040(10) 0.0165(9) 0.0021(11)
C17 0.160(3) 0.082(3) 0.0767(16) 0.0455(18) 0.0951(14) 0.061(2)
C18 0.0374(18) 0.074(3) 0.063(3) 0.020(2) -0.0051(18) -0.012(2)
C19 0.065(2) 0.0303(16) 0.072(3) -0.0105(18) -0.021(2) 0.0266(16)

loop_
_atom_type_symbol
_atom_type_description
_atom_type_scat_dispersion_real
_atom_type_scat_dispersion_imag
_atom_type_scat_source
C C 0.0033 0.0016 'International Tables Vol C Tables 4.2.6.8 and 6.1.1.4'
H H 0.0000 0.0000 'International Tables Vol C Tables 4.2.6.8 and 6.1.1.4'
N N 0.0061 0.0033 'International Tables Vol C Tables 4.2.6.8 and 6.1.1.4'
O O 0.0106 0.0060 'International Tables Vol C Tables 4.2.6.8 and 6.1.1.4'
F F 0.0171 0.0103 'International Tables Vol C Tables 4.2.6.8 and 6.1.1.4'
S S 0.1246 0.1234 'International Tables Vol C Tables 4.2.6.8 and 6.1.1.4'

loop_
_geom_angle_atom_site_label_1
_geom_angle_atom_site_label_2
_geom_angle_atom_site_label_3
_geom_angle
_geom_angle_site_symmetry_1
_geom_angle_site_symmetry_3
_geom_angle_publ_flag
C1 S1 C3 106.8(2) . . ?
C3 S2 C2 87.6(2) . . ?
C10 O1 C11 115.8(4) . . ?
C5 O3 C6 114.0(2) . . ?
C15 O5 C16 122.7(2) . . ?
C15 N1 C12 122.8(2) . . ?
C15 N1 C9 120.0(2) . . ?
C12 N1 C9 116.8(2) . . ?
C2 C1 S1 92.8(3) . . ?
C2 C1 H1A 113.1 . . ?
S1 C1 H1A 113.1 . . ?
C2 C1 H1B 113.1 . . ?
S1 C1 H1B 113.1 . . ?
H1A C1 H1B 110.5 . . ?
C1 C2 S2 120.3(4) . . ?
C1 C2 H2A 107.3 . . ?
S2 C2 H2A 107.3 . . ?
C1 C2 H2B 107.3 . . ?
S2 C2 H2B 107.3 . . ?
H2A C2 H2B 106.9 . . ?
C14 C3 C4 112.9(3) . . ?
C14 C3 S2 110.0(3) . . ?
C4 C3 S2 109.4(3) . . ?
C14 C3 S1 107.2(3) . . ?
C4 C3 S1 109.4(2) . . ?
S2 C3 S1 107.80(17) . . ?
F1 C4 C8 109.0(3) . . ?
F1 C4 C5 108.6(3) . . ?
C8 C4 C5 110.3(2) . . ?
F1 C4 C3 106.6(2) . . ?
C8 C4 C3 112.7(3) . . ?
C5 C4 C3 109.5(3) . . ?
O4 C5 O3 126.9(3) . . ?
O4 C5 C4 121.2(3) . . ?
O3 C5 C4 111.9(2) . . ?
O3 C6 C7 107.9(3) . . ?
O3 C6 H6A 110.1 . . ?
C7 C6 H6A 110.1 . . ?
O3 C6 H6B 110.1 . . ?
C7 C6 H6B 110.1 . . ?
H6A C6 H6B 108.4 . . ?
C6 C7 H7A 109.5 . . ?
C6 C7 H7B 109.5 . . ?
H7A C7 H7B 109.5 . . ?
C6 C7 H7C 109.5 . . ?
H7A C7 H7C 109.5 . . ?
H7B C7 H7C 109.5 . . ?
C4 C8 C9 115.7(3) . . ?
C4 C8 H8A 108.3 . . ?
C9 C8 H8A 108.3 . . ?
C4 C8 H8B 108.3 . . ?
C9 C8 H8B 108.3 . . ?
H8A C8 H8B 107.4 . . ?
N1 C9 C10 109.3(3) . . ?
N1 C9 C8 115.1(2) . . ?
C10 C9 C8 113.7(3) . . ?
N1 C9 H9 106.0 . . ?
C10 C9 H9 106.0 . . ?
C8 C9 H9 106.0 . . ?
O2 C10 O1 125.1(3) . . ?
O2 C10 C9 122.9(3) . . ?
O1 C10 C9 111.9(3) . . ?
O1 C11 H11A 109.5 . . ?
O1 C11 H11B 109.5 . . ?
H11A C11 H11B 109.5 . . ?
O1 C11 H11C 109.5 . . ?
H11A C11 H11C 109.5 . . ?
H11B C11 H11C 109.5 . . ?
O7 C12 N1 118.8(3) . . ?
O7 C12 C13 121.9(3) . . ?
N1 C12 C13 119.3(3) . . ?
C12 C13 H13A 109.5 . . ?
C12 C13 H13B 109.5 . . ?
H13A C13 H13B 109.5 . . ?
C12 C13 H13C 109.5 . . ?
H13A C13 H13C 109.5 . . ?
H13B C13 H13C 109.5 . . ?
C3 C14 H14A 109.5 . . ?
C3 C14 H14B 109.5 . . ?
H14A C14 H14B 109.5 . . ?
C3 C14 H14C 109.5 . . ?
H14A C14 H14C 109.5 . . ?
H14B C14 H14C 109.5 . . ?
O6 C15 O5 126.0(3) . . ?
O6 C15 N1 124.8(3) . . ?
O5 C15 N1 109.1(2) . . ?
C17 C16 C19 113.7(4) . . ?
C17 C16 O5 110.4(3) . . ?
C19 C16 O5 103.3(3) . . ?
C17 C16 C18 113.1(3) . . ?
C19 C16 C18 107.8(4) . . ?
O5 C16 C18 107.9(3) . . ?
C16 C17 H17A 109.5 . . ?
C16 C17 H17B 109.5 . . ?
H17A C17 H17B 109.5 . . ?
C16 C17 H17C 109.5 . . ?
H17A C17 H17C 109.5 . . ?
H17B C17 H17C 109.5 . . ?
C16 C18 H18A 109.5 . . ?
C16 C18 H18B 109.5 . . ?
H18A C18 H18B 109.5 . . ?
C16 C18 H18C 109.5 . . ?
H18A C18 H18C 109.5 . . ?
H18B C18 H18C 109.5 . . ?
C16 C19 H19A 109.5 . . ?
C16 C19 H19B 109.5 . . ?
H19A C19 H19B 109.5 . . ?
C16 C19 H19C 109.5 . . ?
H19A C19 H19C 109.5 . . ?
H19B C19 H19C 109.5 . . ?

loop_
_geom_bond_atom_site_label_1
_geom_bond_atom_site_label_2
_geom_bond_distance
_geom_bond_site_symmetry_2
_geom_bond_publ_flag
S1 C1 1.744(5) . ?
S1 C3 1.849(4) . ?
S2 C3 1.824(4) . ?
S2 C2 2.011(5) . ?
F1 C4 1.392(3) . ?
O1 C10 1.335(4) . ?
O1 C11 1.440(6) . ?
O2 C10 1.183(5) . ?
O3 C5 1.324(4) . ?
O3 C6 1.473(4) . ?
O4 C5 1.187(3) . ?
O5 C15 1.327(4) . ?
O5 C16 1.489(3) . ?
O6 C15 1.197(4) . ?
O7 C12 1.207(4) . ?
N1 C15 1.407(3) . ?
N1 C12 1.422(4) . ?
N1 C9 1.472(4) . ?
C1 C2 1.443(7) . ?
C1 H1A 0.9900 . ?
C1 H1B 0.9900 . ?
C2 H2A 0.9900 . ?
C2 H2B 0.9900 . ?
C3 C14 1.542(6) . ?
C3 C4 1.581(5) . ?
C4 C8 1.505(5) . ?
C4 C5 1.563(5) . ?
C6 C7 1.496(6) . ?
C6 H6A 0.9900 . ?
C6 H6B 0.9900 . ?
C7 H7A 0.9800 . ?
C7 H7B 0.9800 . ?
C7 H7C 0.9800 . ?
C8 C9 1.534(5) . ?
C8 H8A 0.9900 . ?
C8 H8B 0.9900 . ?
C9 C10 1.534(4) . ?
C9 H9 1.0000 . ?
C11 H11A 0.9800 . ?
C11 H11B 0.9800 . ?
C11 H11C 0.9800 . ?
C12 C13 1.480(6) . ?
C13 H13A 0.9800 . ?
C13 H13B 0.9800 . ?
C13 H13C 0.9800 . ?
C14 H14A 0.9800 . ?
C14 H14B 0.9800 . ?
C14 H14C 0.9800 . ?
C16 C17 1.487(6) . ?
C16 C19 1.486(5) . ?
C16 C18 1.525(6) . ?
C17 H17A 0.9800 . ?
C17 H17B 0.9800 . ?
C17 H17C 0.9800 . ?
C18 H18A 0.9800 . ?
C18 H18B 0.9800 . ?
C18 H18C 0.9800 . ?
C19 H19A 0.9800 . ?
C19 H19B 0.9800 . ?
C19 H19C 0.9800 . ?

loop_
_cod_related_entry_id
_cod_related_entry_database
_cod_related_entry_code
1 ChemSpider 30659300
